data_7100575
loop_
_publ_author_name
'William Evans'
'Joseph W. Ziller'

_publ_section_title
;
A structural study of the Lewis acidity of aluminum
versus samarium in a mixed alkyl carboxylate complex
;
_journal_name_full 'Chemical Communications'
_journal_paper_doi 10.1039/b511714c
_journal_year 2005
_chemical_formula_sum 'C78 H124 Al2 O4 Sm2'
_chemical_formula_weight 1480.43
_space_group_IT_number 2
_symmetry_cell_setting triclinic
_symmetry_space_group_name_Hall '-P 1'
_symmetry_space_group_name_H-M 'P -1'
_cell_angle_alpha 79.9810(10)
_cell_angle_beta 85.9860(10)
_cell_angle_gamma 85.1370(10)
_cell_formula_units_Z 2
_cell_length_a 14.0142(12)
_cell_length_b 16.4990(14)
_cell_length_c 17.2310(14)
_cell_measurement_temperature 163(2)
_cell_volume 3903.1(6)
_diffrn_ambient_temperature 163(2)
_exptl_crystal_density_diffrn 1.260
_cod_depositor_comments
;
The following automatic conversions were performed:
'_symmetry_cell_setting' value 'Triclinic' changed to 'triclinic'
according to '/home/saulius/struct/CIF-dictionaries/cif_core.dic'
dictionary named 'cif_core.dic' version 2.4.1 from 2010-06-29.

Automatic conversion script
Id: cif_fix_enum 1527 2010-12-29 10:47:43Z saulius 
;
_cod_database_code 7100575

loop_
_symmetry_equiv_pos_as_xyz
'x, y, z'
'-x, -y, -z'

loop_
_atom_site_label
_atom_site_type_symbol
_atom_site_fract_x
_atom_site_fract_y
_atom_site_fract_z
_atom_site_U_iso_or_equiv
_atom_site_adp_type
_atom_site_occupancy
_atom_site_symmetry_multiplicity
_atom_site_calc_flag
_atom_site_refinement_flags
_atom_site_disorder_assembly
_atom_site_disorder_group
Sm1 Sm 0.478350(9) 0.128480(7) 0.207483(7) 0.02010(4) Uani 1 1 d . . .
Al1 Al 0.71884(6) 0.10839(5) 0.29214(5) 0.02488(16) Uani 1 1 d . . .
O1 O 0.47937(13) -0.01056(11) 0.28124(10) 0.0259(4) Uani 1 1 d . A .
O2 O 0.61526(13) 0.04487(11) 0.28088(11) 0.0267(4) Uani 1 1 d . A .
C1 C 0.3818(2) 0.1407(2) 0.34759(16) 0.0333(6) Uani 1 1 d . A .
C2 C 0.31129(19) 0.12788(17) 0.29613(16) 0.0276(6) Uani 1 1 d . A .
C3 C 0.30036(19) 0.19955(17) 0.23871(16) 0.0267(5) Uani 1 1 d . A .
C4 C 0.36527(19) 0.25624(17) 0.25253(18) 0.0303(6) Uani 1 1 d . A .
C5 C 0.4140(2) 0.2207(2) 0.32114(17) 0.0340(7) Uani 1 1 d . A .
C6 C 0.4110(3) 0.0841(3) 0.42161(17) 0.0519(10) Uani 1 1 d . . .
H6A H 0.3774 0.1034 0.4676 0.078 Uiso 1 1 calc R A .
H6B H 0.4804 0.0839 0.4258 0.078 Uiso 1 1 calc R . .
H6C H 0.3941 0.0281 0.4197 0.078 Uiso 1 1 calc R . .
C7 C 0.2523(2) 0.0548(2) 0.3061(2) 0.0442(8) Uani 1 1 d . . .
H7A H 0.1988 0.0613 0.3448 0.066 Uiso 1 1 calc R A .
H7B H 0.2924 0.0045 0.3246 0.066 Uiso 1 1 calc R . .
H7C H 0.2272 0.0508 0.2553 0.066 Uiso 1 1 calc R . .
C8 C 0.2188(2) 0.2219(2) 0.1847(2) 0.0457(8) Uani 1 1 d . . .
H8A H 0.1643 0.2478 0.2124 0.069 Uiso 1 1 calc R A .
H8B H 0.1995 0.1718 0.1685 0.069 Uiso 1 1 calc R . .
H8C H 0.2395 0.2605 0.1378 0.069 Uiso 1 1 calc R . .
C9 C 0.3713(2) 0.34246(19) 0.2083(2) 0.0491(9) Uani 1 1 d . . .
H9A H 0.3185 0.3783 0.2271 0.074 Uiso 1 1 calc R A .
H9B H 0.3666 0.3427 0.1518 0.074 Uiso 1 1 calc R . .
H9C H 0.4327 0.3628 0.2170 0.074 Uiso 1 1 calc R . .
C10 C 0.4755(2) 0.2655(3) 0.3655(2) 0.0572(11) Uani 1 1 d . . .
H10A H 0.4358 0.2888 0.4065 0.086 Uiso 1 1 calc R A .
H10B H 0.5047 0.3101 0.3288 0.086 Uiso 1 1 calc R . .
H10C H 0.5262 0.2268 0.3900 0.086 Uiso 1 1 calc R . .
C11 C 0.5139(2) 0.02424(18) 0.09932(17) 0.0254(11) Uiso 0.50 1 d PG A 1
C12 C 0.4219(2) 0.0651(2) 0.0851(2) 0.0227(10) Uiso 0.50 1 d PG A 1
C13 C 0.4343(2) 0.1495(2) 0.0551(2) 0.0168(9) Uiso 0.50 1 d PG A 1
C14 C 0.5339(3) 0.16080(19) 0.0506(2) 0.0191(9) Uiso 0.50 1 d PG A 1
C15 C 0.5831(2) 0.0834(2) 0.0780(2) 0.0264(11) Uiso 0.50 1 d PG A 1
C16 C 0.5344(4) -0.0662(3) 0.1314(3) 0.0538(18) Uiso 0.50 1 d PG A 1
H16A H 0.5427 -0.0974 0.0876 0.081 Uiso 0.50 1 calc PR A 1
H16B H 0.4807 -0.0861 0.1672 0.081 Uiso 0.50 1 calc PR A 1
H16C H 0.5932 -0.0738 0.1603 0.081 Uiso 0.50 1 calc PR A 1
C17 C 0.3310(5) 0.0225(4) 0.0993(4) 0.0444(15) Uiso 0.50 1 d P A 1
H17A H 0.3339 -0.0216 0.0675 0.067 Uiso 0.50 1 calc PR A 1
H17B H 0.2768 0.0624 0.0842 0.067 Uiso 0.50 1 calc PR A 1
H17C H 0.3225 -0.0012 0.1553 0.067 Uiso 0.50 1 calc PR A 1
C18 C 0.3613(5) 0.2123(4) 0.0149(4) 0.0385(14) Uiso 0.50 1 d P A 1
H18A H 0.3764 0.2215 -0.0423 0.058 Uiso 0.50 1 calc PR A 1
H18B H 0.3627 0.2643 0.0347 0.058 Uiso 0.50 1 calc PR A 1
H18C H 0.2972 0.1919 0.0260 0.058 Uiso 0.50 1 calc PR A 1
C19 C 0.5804(5) 0.2370(4) 0.0093(4) 0.0382(13) Uiso 0.50 1 d P A 1
H19A H 0.5822 0.2386 -0.0479 0.057 Uiso 0.50 1 calc PR A 1
H19B H 0.6459 0.2356 0.0262 0.057 Uiso 0.50 1 calc PR A 1
H19C H 0.5432 0.2862 0.0227 0.057 Uiso 0.50 1 calc PR A 1
C20 C 0.6910(5) 0.0666(4) 0.0750(4) 0.0467(16) Uiso 0.50 1 d P A 1
H20A H 0.7135 0.0552 0.0225 0.070 Uiso 0.50 1 calc PR A 1
H20B H 0.7085 0.0187 0.1149 0.070 Uiso 0.50 1 calc PR A 1
H20C H 0.7207 0.1149 0.0854 0.070 Uiso 0.50 1 calc PR A 1
C11A C 0.5536(2) 0.04032(18) 0.09213(17) 0.0215(10) Uiso 0.50 1 d PG A 2
C12A C 0.4554(2) 0.0276(2) 0.0999(2) 0.0251(11) Uiso 0.50 1 d PG A 2
C13A C 0.4044(3) 0.1032(3) 0.0737(2) 0.0345(13) Uiso 0.50 1 d PG A 2
C14A C 0.4711(3) 0.1627(2) 0.0496(2) 0.0326(13) Uiso 0.50 1 d PG A 2
C15A C 0.5633(2) 0.1238(2) 0.0610(2) 0.0269(11) Uiso 0.50 1 d PG A 2
C16A C 0.6335(4) -0.0237(3) 0.1132(3) 0.0534(18) Uiso 0.50 1 d PG A 2
H16D H 0.6288 -0.0698 0.0850 0.080 Uiso 0.50 1 calc PR A 2
H16E H 0.6293 -0.0438 0.1702 0.080 Uiso 0.50 1 calc PR A 2
H16F H 0.6951 0.0005 0.0982 0.080 Uiso 0.50 1 calc PR A 2
C17A C 0.4137(6) -0.0552(5) 0.1244(5) 0.0541(18) Uiso 0.50 1 d P A 2
H17D H 0.4293 -0.0888 0.0830 0.081 Uiso 0.50 1 calc PR A 2
H17E H 0.3439 -0.0470 0.1326 0.081 Uiso 0.50 1 calc PR A 2
H17F H 0.4409 -0.0835 0.1737 0.081 Uiso 0.50 1 calc PR A 2
C18A C 0.2985(6) 0.1088(6) 0.0550(5) 0.065(2) Uiso 0.50 1 d P A 2
H18D H 0.2929 0.0912 0.0042 0.097 Uiso 0.50 1 calc PR A 2
H18E H 0.2715 0.1659 0.0524 0.097 Uiso 0.50 1 calc PR A 2
H18F H 0.2632 0.0729 0.0966 0.097 Uiso 0.50 1 calc PR A 2
C19A C 0.4438(7) 0.2487(5) 0.0077(5) 0.065(2) Uiso 0.50 1 d P A 2
H19D H 0.4392 0.2479 -0.0486 0.098 Uiso 0.50 1 calc PR A 2
H19E H 0.4926 0.2855 0.0146 0.098 Uiso 0.50 1 calc PR A 2
H19F H 0.3816 0.2684 0.0300 0.098 Uiso 0.50 1 calc PR A 2
C20A C 0.6533(6) 0.1637(5) 0.0311(5) 0.060(2) Uiso 0.50 1 d P A 2
H20D H 0.6661 0.1595 -0.0248 0.090 Uiso 0.50 1 calc PR A 2
H20E H 0.7068 0.1357 0.0614 0.090 Uiso 0.50 1 calc PR A 2
H20F H 0.6461 0.2219 0.0370 0.090 Uiso 0.50 1 calc PR A 2
C21 C 0.56362(18) -0.01814(16) 0.30132(13) 0.0217(5) Uani 1 1 d . A .
C22 C 0.60419(19) -0.09763(15) 0.34500(14) 0.0233(5) Uani 1 1 d . . .
C23 C 0.5429(2) -0.16008(19) 0.37061(18) 0.0394(7) Uani 1 1 d . A .
H23A H 0.4765 -0.1510 0.3611 0.047 Uiso 1 1 calc R . .
C24 C 0.5791(3) -0.2358(2) 0.4101(2) 0.0516(9) Uani 1 1 d . . .
H24A H 0.5373 -0.2784 0.4284 0.062 Uiso 1 1 calc R A .
C25 C 0.6757(3) -0.24918(19) 0.42268(18) 0.0450(8) Uani 1 1 d . A .
H25A H 0.7005 -0.3014 0.4488 0.054 Uiso 1 1 calc R . .
C26 C 0.7365(2) -0.1872(2) 0.39750(18) 0.0442(8) Uani 1 1 d . . .
H26A H 0.8029 -0.1965 0.4069 0.053 Uiso 1 1 calc R A .
C27 C 0.7008(2) -0.11128(19) 0.35848(17) 0.0359(7) Uani 1 1 d . A .
H27A H 0.7427 -0.0686 0.3410 0.043 Uiso 1 1 calc R . .
C28 C 0.6589(2) 0.21054(16) 0.22577(15) 0.0269(5) Uani 1 1 d . A .
H28A H 0.6443 0.1953 0.1750 0.032 Uiso 1 1 calc R . .
H28B H 0.5967 0.2252 0.2527 0.032 Uiso 1 1 calc R . .
C29 C 0.7142(2) 0.28959(17) 0.20632(18) 0.0367(7) Uani 1 1 d . . .
H29A H 0.7765 0.2752 0.1782 0.044 Uiso 1 1 calc R A .
C30 C 0.6612(3) 0.35916(19) 0.1524(2) 0.0550(10) Uani 1 1 d . A .
H30A H 0.7010 0.4062 0.1393 0.082 Uiso 1 1 calc R . .
H30B H 0.6007 0.3760 0.1792 0.082 Uiso 1 1 calc R . .
H30C H 0.6478 0.3400 0.1038 0.082 Uiso 1 1 calc R . .
C31 C 0.7370(3) 0.3188(2) 0.2819(2) 0.0556(10) Uani 1 1 d . A .
H31A H 0.7791 0.3643 0.2687 0.083 Uiso 1 1 calc R . .
H31B H 0.7692 0.2730 0.3170 0.083 Uiso 1 1 calc R . .
H31C H 0.6773 0.3378 0.3085 0.083 Uiso 1 1 calc R . .
C32 C 0.7178(2) 0.1119(2) 0.40701(16) 0.0347(6) Uani 1 1 d . A .
H32A H 0.6843 0.1651 0.4158 0.042 Uiso 1 1 calc R . .
H32B H 0.6781 0.0678 0.4349 0.042 Uiso 1 1 calc R . .
C33 C 0.8133(2) 0.1027(2) 0.44758(18) 0.0423(8) Uani 1 1 d . . .
H33A H 0.8611 0.1336 0.4106 0.051 Uiso 1 1 calc R A .
C34 C 0.8044(3) 0.1386(3) 0.5235(2) 0.0622(11) Uani 1 1 d . A .
H34A H 0.8660 0.1295 0.5485 0.093 Uiso 1 1 calc R . .
H34B H 0.7549 0.1116 0.5595 0.093 Uiso 1 1 calc R . .
H34C H 0.7866 0.1980 0.5114 0.093 Uiso 1 1 calc R . .
C35 C 0.8521(3) 0.0117(2) 0.4650(2) 0.0548(9) Uani 1 1 d . A .
H35A H 0.9103 0.0071 0.4943 0.082 Uiso 1 1 calc R . .
H35B H 0.8672 -0.0088 0.4152 0.082 Uiso 1 1 calc R . .
H35C H 0.8035 -0.0210 0.4965 0.082 Uiso 1 1 calc R . .
C36 C 0.8352(2) 0.05808(18) 0.23985(18) 0.0349(6) Uani 1 1 d . A .
H36A H 0.8727 0.0237 0.2818 0.042 Uiso 1 1 calc R . .
H36B H 0.8133 0.0203 0.2071 0.042 Uiso 1 1 calc R . .
C37 C 0.9044(2) 0.11484(19) 0.1873(2) 0.0402(7) Uani 1 1 d . . .
H37A H 0.8660 0.1530 0.1475 0.048 Uiso 1 1 calc R A .
C38 C 0.9808(3) 0.0656(2) 0.1426(2) 0.0619(11) Uani 1 1 d . A .
H38A H 1.0242 0.1035 0.1108 0.093 Uiso 1 1 calc R . .
H38B H 0.9495 0.0360 0.1080 0.093 Uiso 1 1 calc R . .
H38C H 1.0174 0.0259 0.1805 0.093 Uiso 1 1 calc R . .
C39 C 0.9531(3) 0.1670(2) 0.2354(2) 0.0552(10) Uani 1 1 d . A .
H39A H 0.9929 0.2053 0.1999 0.083 Uiso 1 1 calc R . .
H39B H 0.9935 0.1309 0.2733 0.083 Uiso 1 1 calc R . .
H39C H 0.9042 0.1984 0.2639 0.083 Uiso 1 1 calc R . .
Sm2 Sm 0.008334(9) -0.365288(8) 0.204309(7) 0.02173(4) Uani 1 1 d . . .
Al2 Al 0.28218(6) -0.40989(5) 0.30606(5) 0.02830(17) Uani 1 1 d . . .
O3 O 0.06533(14) -0.47746(12) 0.28945(11) 0.0292(4) Uani 1 1 d . B .
O4 O 0.21696(14) -0.50643(12) 0.32131(12) 0.0313(4) Uani 1 1 d . B .
C40 C -0.0856(2) -0.3486(2) 0.34464(17) 0.0367(7) Uani 1 1 d . B .
C41 C -0.1561(2) -0.36349(18) 0.29415(17) 0.0310(6) Uani 1 1 d . B .
C42 C -0.1670(2) -0.29359(18) 0.23447(19) 0.0351(6) Uani 1 1 d . B .
C43 C -0.1025(2) -0.23611(19) 0.2471(2) 0.0426(8) Uani 1 1 d . B .
C44 C -0.0533(2) -0.2698(2) 0.3154(2) 0.0446(8) Uani 1 1 d . B .
C45 C -0.0582(3) -0.4031(3) 0.42041(18) 0.0559(10) Uani 1 1 d . . .
H45A H -0.0933 -0.3824 0.4651 0.084 Uiso 1 1 calc R B .
H45B H 0.0109 -0.4027 0.4258 0.084 Uiso 1 1 calc R . .
H45C H -0.0744 -0.4595 0.4197 0.084 Uiso 1 1 calc R . .
C46 C -0.2144(2) -0.4376(2) 0.3062(2) 0.0430(8) Uani 1 1 d . . .
H46A H -0.2720 -0.4277 0.3398 0.064 Uiso 1 1 calc R B .
H46B H -0.1760 -0.4861 0.3317 0.064 Uiso 1 1 calc R . .
H46C H -0.2330 -0.4472 0.2550 0.064 Uiso 1 1 calc R . .
C47 C -0.2452(2) -0.2730(3) 0.1779(2) 0.0577(10) Uani 1 1 d . . .
H47A H -0.2974 -0.2393 0.2004 0.087 Uiso 1 1 calc R B .
H47B H -0.2696 -0.3241 0.1683 0.087 Uiso 1 1 calc R . .
H47C H -0.2199 -0.2422 0.1280 0.087 Uiso 1 1 calc R . .
C48 C -0.0986(3) -0.1506(2) 0.2000(3) 0.0735(14) Uani 1 1 d . . .
H48A H -0.1622 -0.1213 0.2022 0.110 Uiso 1 1 calc R B .
H48B H -0.0784 -0.1542 0.1450 0.110 Uiso 1 1 calc R . .
H48C H -0.0525 -0.1207 0.2221 0.110 Uiso 1 1 calc R . .
C49 C 0.0106(3) -0.2256(3) 0.3586(3) 0.0740(15) Uani 1 1 d . . .
H49A H -0.0265 -0.2056 0.4028 0.111 Uiso 1 1 calc R B .
H49B H 0.0356 -0.1786 0.3223 0.111 Uiso 1 1 calc R . .
H49C H 0.0642 -0.2637 0.3787 0.111 Uiso 1 1 calc R . .
C50 C -0.0107(2) -0.47983(16) 0.11097(15) 0.0198(9) Uiso 0.50 1 d PG B 1
C51 C -0.0714(2) -0.40940(19) 0.0808(2) 0.0191(9) Uiso 0.50 1 d PG B 1
C52 C -0.0121(2) -0.3442(2) 0.0491(2) 0.0228(12) Uiso 0.50 1 d PG B 1
C53 C 0.0852(2) -0.3743(2) 0.0597(2) 0.0226(11) Uiso 0.50 1 d PG B 1
C54 C 0.0861(2) -0.45814(19) 0.0980(2) 0.0160(9) Uiso 0.50 1 d PG B 1
C55 C -0.0433(3) -0.5631(3) 0.1500(3) 0.0394(14) Uiso 0.50 1 d PG B 1
H55A H -0.0590 -0.5940 0.1095 0.059 Uiso 0.50 1 calc PR B 1
H55B H -0.1002 -0.5553 0.1851 0.059 Uiso 0.50 1 calc PR B 1
H55C H 0.0083 -0.5941 0.1808 0.059 Uiso 0.50 1 calc PR B 1
C56 C -0.1774(5) -0.4135(4) 0.0709(4) 0.0399(14) Uiso 0.50 1 d P B 1
H56A H -0.1855 -0.4433 0.0276 0.060 Uiso 0.50 1 calc PR B 1
H56B H -0.2079 -0.3575 0.0588 0.060 Uiso 0.50 1 calc PR B 1
H56C H -0.2073 -0.4425 0.1199 0.060 Uiso 0.50 1 calc PR B 1
C57 C -0.0475(5) -0.2620(4) 0.0040(4) 0.0409(14) Uiso 0.50 1 d P B 1
H57A H -0.0370 -0.2625 -0.0528 0.061 Uiso 0.50 1 calc PR B 1
H57B H -0.0125 -0.2184 0.0184 0.061 Uiso 0.50 1 calc PR B 1
H57C H -0.1162 -0.2517 0.0169 0.061 Uiso 0.50 1 calc PR B 1
C58 C 0.1700(5) -0.3308(4) 0.0222(4) 0.0391(14) Uiso 0.50 1 d P B 1
H58A H 0.1886 -0.3488 -0.0283 0.059 Uiso 0.50 1 calc PR B 1
H58B H 0.2235 -0.3439 0.0571 0.059 Uiso 0.50 1 calc PR B 1
H58C H 0.1536 -0.2711 0.0132 0.059 Uiso 0.50 1 calc PR B 1
C59 C 0.1736(4) -0.5145(4) 0.1178(4) 0.0366(13) Uiso 0.50 1 d P B 1
H59A H 0.2028 -0.5327 0.0698 0.055 Uiso 0.50 1 calc PR B 1
H59B H 0.1555 -0.5627 0.1562 0.055 Uiso 0.50 1 calc PR B 1
H59C H 0.2197 -0.4851 0.1405 0.055 Uiso 0.50 1 calc PR B 1
C50A C -0.0410(3) -0.4426(2) 0.0862(2) 0.0333(12) Uiso 0.50 1 d PG B 2
C51A C -0.0272(3) -0.3620(2) 0.0482(3) 0.0310(14) Uiso 0.50 1 d PG B 2
C52A C 0.0708(3) -0.3506(3) 0.0461(3) 0.0333(14) Uiso 0.50 1 d PG B 2
C53A C 0.1176(3) -0.4242(3) 0.0827(3) 0.0358(13) Uiso 0.50 1 d PG B 2
C54A C 0.0485(3) -0.4810(2) 0.1075(2) 0.0342(13) Uiso 0.50 1 d PG B 2
C55A C -0.1343(4) -0.4808(4) 0.1012(4) 0.075(3) Uiso 0.50 1 d PG B 2
H55D H -0.1372 -0.5214 0.0663 0.113 Uiso 0.50 1 calc PR B 2
H55E H -0.1868 -0.4378 0.0908 0.113 Uiso 0.50 1 calc PR B 2
H55F H -0.1405 -0.5082 0.1563 0.113 Uiso 0.50 1 calc PR B 2
C56A C -0.0923(6) -0.2977(5) 0.0015(5) 0.060(2) Uiso 0.50 1 d P B 2
H56D H -0.0717 -0.2919 -0.0546 0.090 Uiso 0.50 1 calc PR B 2
H56E H -0.0895 -0.2448 0.0194 0.090 Uiso 0.50 1 calc PR B 2
H56F H -0.1582 -0.3145 0.0090 0.090 Uiso 0.50 1 calc PR B 2
C57A C 0.1242(6) -0.2800(5) -0.0023(5) 0.065(2) Uiso 0.50 1 d P B 2
H57D H 0.1315 -0.2875 -0.0576 0.097 Uiso 0.50 1 calc PR B 2
H57E H 0.1877 -0.2799 0.0183 0.097 Uiso 0.50 1 calc PR B 2
H57F H 0.0877 -0.2274 0.0015 0.097 Uiso 0.50 1 calc PR B 2
C58A C 0.2279(6) -0.4446(6) 0.0839(5) 0.066(2) Uiso 0.50 1 d P B 2
H58D H 0.2508 -0.4676 0.0367 0.099 Uiso 0.50 1 calc PR B 2
H58E H 0.2428 -0.4850 0.1311 0.099 Uiso 0.50 1 calc PR B 2
H58F H 0.2596 -0.3941 0.0847 0.099 Uiso 0.50 1 calc PR B 2
C59A C 0.0666(7) -0.5698(6) 0.1427(6) 0.078(3) Uiso 0.50 1 d P B 2
H59D H 0.0829 -0.6023 0.1004 0.117 Uiso 0.50 1 calc PR B 2
H59E H 0.0089 -0.5895 0.1731 0.117 Uiso 0.50 1 calc PR B 2
H59F H 0.1200 -0.5760 0.1776 0.117 Uiso 0.50 1 calc PR B 2
C60 C 0.13186(19) -0.52580(16) 0.31903(14) 0.0246(5) Uani 1 1 d . . .
C61 C 0.11039(19) -0.61200(16) 0.35470(14) 0.0233(5) Uani 1 1 d . B .
C62 C 0.0162(2) -0.63357(19) 0.36436(17) 0.0335(6) Uani 1 1 d . . .
H62A H -0.0345 -0.5934 0.3485 0.040 Uiso 1 1 calc R B .
C63 C -0.0046(2) -0.7136(2) 0.39710(19) 0.0420(7) Uani 1 1 d . B .
H63A H -0.0692 -0.7278 0.4046 0.050 Uiso 1 1 calc R . .
C64 C 0.0690(2) -0.77226(19) 0.41872(18) 0.0392(7) Uani 1 1 d . . .
H64A H 0.0549 -0.8273 0.4401 0.047 Uiso 1 1 calc R B .
C65 C 0.1630(2) -0.75184(18) 0.40964(17) 0.0344(6) Uani 1 1 d . B .
H65A H 0.2133 -0.7926 0.4250 0.041 Uiso 1 1 calc R . .
C66 C 0.1841(2) -0.67125(17) 0.37785(15) 0.0291(6) Uani 1 1 d . . .
H66A H 0.2487 -0.6569 0.3720 0.035 Uiso 1 1 calc R B .
C67 C 0.20020(19) -0.32190(17) 0.23820(16) 0.0298(6) Uani 1 1 d . B .
H67A H 0.1830 -0.3460 0.1927 0.036 Uiso 1 1 calc R . .
H67B H 0.1398 -0.3118 0.2696 0.036 Uiso 1 1 calc R . .
C68 C 0.2379(2) -0.23657(19) 0.20458(19) 0.0400(7) Uani 1 1 d . . .
H68A H 0.2945 -0.2455 0.1676 0.048 Uiso 1 1 calc R B .
C69 C 0.1633(3) -0.1787(2) 0.1580(2) 0.0510(9) Uani 1 1 d . B .
H69A H 0.1924 -0.1279 0.1331 0.077 Uiso 1 1 calc R . .
H69B H 0.1091 -0.1653 0.1938 0.077 Uiso 1 1 calc R . .
H69C H 0.1407 -0.2058 0.1171 0.077 Uiso 1 1 calc R . .
C70 C 0.2713(3) -0.1950(2) 0.2694(3) 0.0639(12) Uani 1 1 d . B .
H70A H 0.2926 -0.1405 0.2462 0.096 Uiso 1 1 calc R . .
H70B H 0.3247 -0.2291 0.2952 0.096 Uiso 1 1 calc R . .
H70C H 0.2182 -0.1887 0.3085 0.096 Uiso 1 1 calc R . .
C71 C 0.2883(3) -0.38661(19) 0.41462(18) 0.0397(7) Uani 1 1 d . B .
H71A H 0.2978 -0.3272 0.4106 0.048 Uiso 1 1 calc R . .
H71B H 0.2251 -0.3963 0.4426 0.048 Uiso 1 1 calc R . .
C72 C 0.3655(3) -0.4356(2) 0.46637(18) 0.0401(7) Uani 1 1 d . . .
H72A H 0.4291 -0.4266 0.4374 0.048 Uiso 1 1 calc R B .
C73 C 0.3685(3) -0.4064(2) 0.5451(2) 0.0577(10) Uani 1 1 d . B .
H73A H 0.3778 -0.3473 0.5359 0.087 Uiso 1 1 calc R . .
H73B H 0.4216 -0.4369 0.5743 0.087 Uiso 1 1 calc R . .
H73C H 0.3078 -0.4164 0.5759 0.087 Uiso 1 1 calc R . .
C74 C 0.3526(3) -0.5277(2) 0.47967(19) 0.0444(8) Uani 1 1 d . B .
H74A H 0.3998 -0.5570 0.5159 0.067 Uiso 1 1 calc R . .
H74B H 0.3618 -0.5477 0.4291 0.067 Uiso 1 1 calc R . .
H74C H 0.2878 -0.5378 0.5025 0.067 Uiso 1 1 calc R . .
C75 C 0.4011(2) -0.44680(19) 0.24890(19) 0.0383(7) Uani 1 1 d . B .
H75A H 0.4409 -0.4829 0.2882 0.046 Uiso 1 1 calc R . .
H75B H 0.3825 -0.4819 0.2122 0.046 Uiso 1 1 calc R . .
C76 C 0.4649(2) -0.38429(19) 0.2021(2) 0.0426(8) Uani 1 1 d . . .
H76A H 0.4245 -0.3447 0.1650 0.051 Uiso 1 1 calc R B .
C77 C 0.5077(3) -0.3361(4) 0.2562(4) 0.134(3) Uani 1 1 d . B .
H77A H 0.4570 -0.3166 0.2921 0.201 Uiso 1 1 calc R . .
H77B H 0.5378 -0.2887 0.2247 0.201 Uiso 1 1 calc R . .
H77C H 0.5561 -0.3718 0.2869 0.201 Uiso 1 1 calc R . .
C78 C 0.5455(3) -0.4237(2) 0.1533(2) 0.0521(9) Uani 1 1 d . B .
H78A H 0.5177 -0.4519 0.1156 0.078 Uiso 1 1 calc R . .
H78B H 0.5853 -0.4637 0.1884 0.078 Uiso 1 1 calc R . .
H78C H 0.5850 -0.3808 0.1246 0.078 Uiso 1 1 calc R . .

loop_
_atom_site_aniso_label
_atom_site_aniso_U_11
_atom_site_aniso_U_22
_atom_site_aniso_U_33
_atom_site_aniso_U_23
_atom_site_aniso_U_13
_atom_site_aniso_U_12
Sm1 0.02515(7) 0.01887(7) 0.01633(6) -0.00385(5) -0.00180(4) 0.00040(5)
Al1 0.0260(4) 0.0255(4) 0.0239(4) -0.0052(3) 0.0015(3) -0.0066(3)
O1 0.0271(10) 0.0257(9) 0.0251(9) -0.0024(7) -0.0027(7) -0.0056(8)
O2 0.0280(10) 0.0236(9) 0.0280(9) -0.0004(7) -0.0038(7) -0.0052(8)
C1 0.0303(15) 0.0468(18) 0.0216(13) -0.0098(12) 0.0021(10) 0.0088(13)
C2 0.0277(14) 0.0280(14) 0.0273(13) -0.0085(11) 0.0064(10) -0.0017(11)
C3 0.0207(13) 0.0295(14) 0.0301(13) -0.0064(11) -0.0004(10) -0.0008(10)
C4 0.0223(13) 0.0246(13) 0.0450(16) -0.0128(12) 0.0042(11) 0.0014(10)
C5 0.0231(14) 0.0471(18) 0.0381(15) -0.0281(14) 0.0007(11) 0.0020(12)
C6 0.049(2) 0.078(3) 0.0219(14) -0.0052(15) 0.0027(13) 0.0196(18)
C7 0.0433(19) 0.0362(17) 0.0524(19) -0.0072(15) 0.0141(15) -0.0139(14)
C8 0.0295(17) 0.063(2) 0.0432(18) -0.0054(16) -0.0082(13) 0.0043(15)
C9 0.0396(19) 0.0250(15) 0.081(3) -0.0098(16) 0.0122(17) -0.0019(13)
C10 0.0315(17) 0.091(3) 0.065(2) -0.060(2) 0.0009(16) -0.0052(18)
C21 0.0263(13) 0.0250(13) 0.0149(11) -0.0063(9) 0.0018(9) -0.0051(10)
C22 0.0327(14) 0.0194(12) 0.0177(11) -0.0036(9) 0.0006(10) -0.0020(10)
C23 0.0469(19) 0.0324(16) 0.0393(16) 0.0048(13) -0.0143(14) -0.0179(14)
C24 0.079(3) 0.0287(16) 0.0473(19) 0.0077(14) -0.0204(18) -0.0208(17)
C25 0.073(3) 0.0223(15) 0.0352(16) 0.0005(12) -0.0046(15) 0.0115(15)
C26 0.0419(19) 0.0456(19) 0.0365(16) 0.0029(14) 0.0087(13) 0.0170(15)
C27 0.0337(16) 0.0335(16) 0.0344(15) 0.0041(12) 0.0078(12) 0.0036(12)
C28 0.0356(15) 0.0241(13) 0.0220(12) -0.0058(10) 0.0044(10) -0.0087(11)
C29 0.0406(17) 0.0247(14) 0.0443(17) -0.0083(12) 0.0171(13) -0.0103(12)
C30 0.064(2) 0.0221(15) 0.072(2) 0.0020(15) 0.0235(19) -0.0045(15)
C31 0.054(2) 0.052(2) 0.071(2) -0.0346(19) 0.0175(19) -0.0307(18)
C32 0.0351(16) 0.0417(17) 0.0271(14) -0.0068(12) -0.0035(11) 0.0013(13)
C33 0.0482(19) 0.0472(19) 0.0338(16) -0.0051(14) -0.0104(14) -0.0145(15)
C34 0.091(3) 0.061(2) 0.041(2) -0.0103(18) -0.023(2) -0.023(2)
C35 0.049(2) 0.067(3) 0.048(2) -0.0078(18) -0.0185(16) 0.0077(18)
C36 0.0349(16) 0.0314(15) 0.0386(16) -0.0083(12) 0.0099(12) -0.0079(12)
C37 0.0374(17) 0.0334(16) 0.0479(18) -0.0078(14) 0.0163(14) -0.0051(13)
C38 0.061(3) 0.045(2) 0.071(3) -0.0042(18) 0.040(2) -0.0026(18)
C39 0.039(2) 0.054(2) 0.074(3) -0.0128(19) 0.0101(18) -0.0177(17)
Sm2 0.02452(7) 0.02042(7) 0.02108(7) -0.00611(5) -0.00482(5) 0.00195(5)
Al2 0.0313(4) 0.0246(4) 0.0286(4) -0.0023(3) 0.0015(3) -0.0071(3)
O3 0.0306(10) 0.0280(10) 0.0284(10) -0.0024(8) -0.0040(8) -0.0008(8)
O4 0.0260(10) 0.0274(10) 0.0394(11) -0.0009(8) -0.0012(8) -0.0063(8)
C40 0.0275(15) 0.0519(19) 0.0333(15) -0.0201(14) 0.0023(11) 0.0055(13)
C41 0.0246(14) 0.0332(15) 0.0362(15) -0.0097(12) 0.0022(11) -0.0026(11)
C42 0.0211(14) 0.0308(15) 0.0512(18) -0.0033(13) -0.0002(12) 0.0017(11)
C43 0.0283(16) 0.0254(15) 0.075(2) -0.0172(15) 0.0093(15) 0.0013(12)
C44 0.0264(16) 0.054(2) 0.063(2) -0.0401(18) 0.0093(14) -0.0052(14)
C45 0.048(2) 0.092(3) 0.0261(16) -0.0150(17) 0.0012(14) 0.010(2)
C46 0.0448(19) 0.0413(18) 0.0426(18) -0.0039(14) 0.0047(14) -0.0143(15)
C47 0.0309(18) 0.065(3) 0.068(2) 0.016(2) -0.0114(16) 0.0008(17)
C48 0.046(2) 0.0268(18) 0.142(4) -0.007(2) 0.014(2) 0.0036(16)
C49 0.050(2) 0.107(4) 0.087(3) -0.079(3) 0.022(2) -0.030(2)
C60 0.0296(14) 0.0250(13) 0.0196(11) -0.0054(10) 0.0008(10) -0.0021(10)
C61 0.0268(13) 0.0236(13) 0.0198(11) -0.0051(10) 0.0005(9) -0.0027(10)
C62 0.0305(15) 0.0346(16) 0.0346(15) 0.0007(12) -0.0061(11) -0.0064(12)
C63 0.0394(18) 0.0390(17) 0.0480(18) 0.0005(14) -0.0064(14) -0.0174(14)
C64 0.056(2) 0.0272(15) 0.0348(16) -0.0024(12) 0.0011(14) -0.0118(14)
C65 0.0436(18) 0.0248(14) 0.0317(14) -0.0012(11) 0.0021(12) 0.0033(12)
C66 0.0284(14) 0.0317(15) 0.0255(13) -0.0032(11) 0.0040(10) -0.0001(11)
C67 0.0248(14) 0.0355(15) 0.0293(13) -0.0060(11) 0.0036(10) -0.0062(11)
C68 0.0306(16) 0.0370(17) 0.0451(17) 0.0092(14) 0.0081(13) -0.0020(13)
C69 0.061(2) 0.0393(19) 0.047(2) 0.0035(15) -0.0031(16) 0.0128(16)
C70 0.064(3) 0.0352(19) 0.091(3) 0.0150(19) -0.032(2) -0.0286(18)
C71 0.055(2) 0.0281(15) 0.0355(16) -0.0051(12) -0.0004(14) -0.0046(14)
C72 0.051(2) 0.0405(18) 0.0300(15) -0.0049(13) -0.0023(13) -0.0138(15)
C73 0.086(3) 0.055(2) 0.0366(18) -0.0103(16) -0.0069(18) -0.025(2)
C74 0.056(2) 0.0373(18) 0.0387(17) 0.0005(14) -0.0116(15) -0.0048(15)
C75 0.0374(17) 0.0315(16) 0.0436(17) -0.0026(13) 0.0034(13) -0.0017(13)
C76 0.0367(18) 0.0310(16) 0.058(2) -0.0070(14) 0.0144(15) -0.0047(13)
C77 0.061(3) 0.154(6) 0.231(7) -0.157(6) 0.077(4) -0.067(3)
C78 0.044(2) 0.047(2) 0.063(2) -0.0119(17) 0.0202(17) -0.0027(16)

loop_
_geom_bond_atom_site_label_1
_geom_bond_atom_site_label_2
_geom_bond_distance
_geom_bond_site_symmetry_2
_geom_bond_publ_flag
Sm1 Cnt1 2.439 . ?
Sm1 Cnt2 2.447 . ?
Sm1 O1 2.4208(18) . ?
Sm1 O2 2.5431(18) . ?
Sm1 C14A 2.687(4) . ?
Sm1 C13 2.697(3) . ?
Sm1 C13A 2.703(4) . ?
Sm1 C12 2.703(3) . ?
Sm1 C2 2.704(3) . ?
Sm1 C1 2.714(3) . ?
Sm1 C4 2.718(3) . ?
Sm1 C15A 2.724(4) . ?
Sm1 C3 2.724(3) . ?
Sm1 C14 2.733(3) . ?
Sm1 C5 2.742(3) . ?
Sm1 C11 2.742(3) . ?
Sm1 C12A 2.749(4) . ?
Sm1 C15 2.761(4) . ?
Sm1 C11A 2.762(3) . ?
Sm1 C21 2.883(3) . ?
Sm1 C28 3.029(3) . ?
Al1 O2 1.9003(19) . ?
Al1 C32 1.989(3) . ?
Al1 C36 1.996(3) . ?
Al1 C28 2.020(3) . ?
O1 C21 1.244(3) . ?
O2 C21 1.301(3) . ?
C1 C5 1.419(4) . ?
C1 C2 1.425(4) . ?
C1 C6 1.503(4) . ?
C2 C3 1.409(4) . ?
C2 C7 1.498(4) . ?
C3 C4 1.418(4) . ?
C3 C8 1.506(4) . ?
C4 C5 1.418(4) . ?
C4 C9 1.499(4) . ?
C5 C10 1.508(4) . ?
C11 C15 1.420(2) . ?
C11 C12 1.420(2) . ?
C11 C16 1.509(2) . ?
C12 C13 1.420(2) . ?
C12 C17 1.491(7) . ?
C13 C14 1.420(2) . ?
C13 C18 1.507(7) . ?
C14 C15 1.420(2) . ?
C14 C19 1.508(7) . ?
C15 C20 1.512(8) . ?
C11A C15A 1.403(2) . ?
C11A C12A 1.403(2) . ?
C11A C16A 1.492(3) . ?
C12A C13A 1.403(2) . ?
C12A C17A 1.511(8) . ?
C13A C14A 1.403(2) . ?
C13A C18A 1.533(9) . ?
C14A C15A 1.403(2) . ?
C14A C19A 1.507(9) . ?
C15A C20A 1.490(9) . ?
C21 C22 1.483(4) . ?
C22 C27 1.383(4) . ?
C22 C23 1.391(4) . ?
C23 C24 1.387(4) . ?
C24 C25 1.380(5) . ?
C25 C26 1.379(5) . ?
C26 C27 1.385(4) . ?
C28 C29 1.548(4) . ?
C29 C30 1.521(5) . ?
C29 C31 1.528(5) . ?
C32 C33 1.538(4) . ?
C33 C34 1.522(5) . ?
C33 C35 1.537(5) . ?
C36 C37 1.540(4) . ?
C37 C39 1.524(5) . ?
C37 C38 1.535(4) . ?
Sm2 Cnt3 2.425 . ?
Sm2 Cnt4 2.445 . ?
Sm2 O3 2.2770(19) . ?
Sm2 C53 2.667(4) . ?
Sm2 C52 2.669(4) . ?
Sm2 C41 2.686(3) . ?
Sm2 C42 2.693(3) . ?
Sm2 C54 2.703(3) . ?
Sm2 C51 2.705(3) . ?
Sm2 C43 2.706(3) . ?
Sm2 C40 2.717(3) . ?
Sm2 C50 2.726(3) . ?
Sm2 C44 2.735(3) . ?
Sm2 C50A 2.739(4) . ?
Sm2 C54A 2.747(4) . ?
Sm2 C51A 2.759(5) . ?
Sm2 C53A 2.772(4) . ?
Sm2 C52A 2.780(5) . ?
Sm2 C67 2.962(3) . ?
Al2 O4 1.873(2) . ?
Al2 C75 1.982(3) . ?
Al2 C71 1.983(3) . ?
Al2 C67 2.027(3) . ?
O3 C60 1.251(3) . ?
O4 C60 1.266(3) . ?
C40 C44 1.410(5) . ?
C40 C41 1.425(4) . ?
C40 C45 1.505(5) . ?
C41 C42 1.411(4) . ?
C41 C46 1.503(4) . ?
C42 C43 1.418(4) . ?
C42 C47 1.496(4) . ?
C43 C44 1.409(5) . ?
C43 C48 1.503(5) . ?
C44 C49 1.511(4) . ?
C50 C51 1.424(2) . ?
C50 C54 1.424(2) . ?
C50 C55 1.514(2) . ?
C51 C52 1.424(2) . ?
C51 C56 1.515(7) . ?
C52 C53 1.425(2) . ?
C52 C57 1.504(7) . ?
C53 C54 1.424(2) . ?
C53 C58 1.490(7) . ?
C54 C59 1.497(7) . ?
C50A C51A 1.399(3) . ?
C50A C54A 1.399(3) . ?
C50A C55A 1.487(3) . ?
C51A C52A 1.399(3) . ?
C51A C56A 1.500(9) . ?
C52A C53A 1.399(3) . ?
C52A C57A 1.528(9) . ?
C53A C54A 1.399(3) . ?
C53A C58A 1.555(9) . ?
C54A C59A 1.493(10) . ?
C60 C61 1.494(4) . ?
C61 C62 1.388(4) . ?
C61 C66 1.390(4) . ?
C62 C63 1.389(4) . ?
C63 C64 1.378(5) . ?
C64 C65 1.378(5) . ?
C65 C66 1.395(4) . ?
C67 C68 1.548(4) . ?
C68 C69 1.526(4) . ?
C68 C70 1.527(5) . ?
C71 C72 1.534(5) . ?
C72 C73 1.521(4) . ?
C72 C74 1.522(4) . ?
C75 C76 1.510(4) . ?
C76 C77 1.509(6) . ?
C76 C78 1.528(4) . ?
